data_7016546
loop_
_publ_author_name
'Mazzeo, Mina'
'Strianese, Maria'
'K\"uhl, Olaf'
'Peters, Jonas C.'

_publ_section_title
;
 Phosphido pincer complexes of platinum: synthesis, structure and
 reactivity.
;
_journal_issue 35
_journal_name_full 'Dalton transactions (Cambridge, England : 2003)'
_journal_page_first 9026
_journal_page_last 9033
_journal_paper_doi 10.1039/c1dt10825e
_journal_volume 40
_journal_year 2011
_chemical_formula_moiety 'C25 H39 P3 Pt'
_chemical_formula_sum 'C25 H39 P3 Pt'
_chemical_formula_weight 627.56
_chemical_name_systematic
;
?
;
_space_group_IT_number 14
_symmetry_cell_setting monoclinic
_symmetry_space_group_name_Hall '-P 2ybc'
_symmetry_space_group_name_H-M 'P 1 21/c 1'
_atom_sites_solution_hydrogens geom
_atom_sites_solution_primary direct
_atom_sites_solution_secondary difmap
_audit_creation_method SHELXL-97
_cell_angle_alpha 90.00
_cell_angle_beta 91.280(2)
_cell_angle_gamma 90.00
_cell_formula_units_Z 8
_cell_length_a 11.7084(6)
_cell_length_b 13.9668(7)
_cell_length_c 31.1141(16)
_cell_measurement_reflns_used 20231
_cell_measurement_temperature 100(2)
_cell_measurement_theta_max 42.99
_cell_measurement_theta_min 1.60
_cell_volume 5086.8(4)
_computing_structure_refinement 'SHELXL-97 (Sheldrick, 1997)'
_computing_structure_solution 'SHELXS-97 (Sheldrick, 1990)'
_diffrn_ambient_temperature 100(2)
_diffrn_measured_fraction_theta_full 1.000
_diffrn_measured_fraction_theta_max 0.538
_diffrn_radiation_source 'fine-focus sealed tube'
_diffrn_radiation_type MoK\a
_diffrn_radiation_wavelength 0.71073
_diffrn_reflns_av_R_equivalents 0.1043
_diffrn_reflns_av_sigmaI/netI 0.1548
_diffrn_reflns_limit_h_max 20
_diffrn_reflns_limit_h_min -14
_diffrn_reflns_limit_k_max 21
_diffrn_reflns_limit_k_min -17
_diffrn_reflns_limit_l_max 59
_diffrn_reflns_limit_l_min -41
_diffrn_reflns_number 56422
_diffrn_reflns_theta_full 25.00
_diffrn_reflns_theta_max 42.99
_diffrn_reflns_theta_min 1.60
_exptl_absorpt_coefficient_mu 5.715
_exptl_absorpt_correction_T_max 0.353
_exptl_absorpt_correction_T_min 0.220
_exptl_absorpt_correction_type multi-scan
_exptl_absorpt_process_details 'Blessing, 1995'
_exptl_crystal_density_diffrn 1.639
_exptl_crystal_density_method 'not measured'
_exptl_crystal_F_000 2496
_exptl_crystal_size_max 0.28
_exptl_crystal_size_mid 0.25
_exptl_crystal_size_min 0.18
_refine_diff_density_max 3.595
_refine_diff_density_min -3.282
_refine_diff_density_rms 0.294
_refine_ls_extinction_method none
_refine_ls_goodness_of_fit_ref 0.872
_refine_ls_hydrogen_treatment constr
_refine_ls_matrix_type full
_refine_ls_number_parameters 541
_refine_ls_number_reflns 20231
_refine_ls_number_restraints 0
_refine_ls_restrained_S_all 0.872
_refine_ls_R_factor_all 0.1245
_refine_ls_R_factor_gt 0.0527
_refine_ls_shift/su_max 0.002
_refine_ls_shift/su_mean 0.000
_refine_ls_structure_factor_coef Fsqd
_refine_ls_weighting_details 'calc w=1/[\s^2^(Fo^2^)+(0.0432P)^2^+0.0000P] where P=(Fo^2^+2Fc^2^)/3'
_refine_ls_weighting_scheme calc
_refine_ls_wR_factor_gt 0.1013
_refine_ls_wR_factor_ref 0.1199
_reflns_number_gt 10073
_reflns_number_total 20231
_reflns_threshold_expression >2sigma(I)
_cod_data_source_file c1dt10825e.txt
_cod_data_source_block mm05
_cod_original_sg_symbol_H-M 'P 21/c'
_cod_database_code 7016546

loop_
_symmetry_equiv_pos_as_xyz
'x, y, z'
'-x, y+1/2, -z+1/2'
'-x, -y, -z'
'x, -y-1/2, z-1/2'

loop_
_atom_site_label
_atom_site_type_symbol
_atom_site_fract_x
_atom_site_fract_y
_atom_site_fract_z
_atom_site_U_iso_or_equiv
_atom_site_adp_type
_atom_site_occupancy
_atom_site_symmetry_multiplicity
_atom_site_calc_flag
_atom_site_refinement_flags
Pt1 Pt 0.010284(18) 0.688234(15) 0.611096(6) 0.01053(5) Uani 1 1 d .
Pt2 Pt 0.555596(18) 0.181500(15) 0.598678(7) 0.01120(5) Uani 1 1 d .
P1 P 0.03835(13) 0.66372(10) 0.68396(5) 0.0113(3) Uani 1 1 d .
P2 P -0.12318(13) 0.56974(10) 0.61536(5) 0.0115(3) Uani 1 1 d .
P3 P 0.17981(13) 0.76815(11) 0.61500(5) 0.0130(3) Uani 1 1 d .
P4 P 0.47304(13) 0.05441(11) 0.63388(5) 0.0125(3) Uani 1 1 d .
P5 P 0.41000(13) 0.26949(10) 0.62486(5) 0.0121(3) Uani 1 1 d .
P6 P 0.70410(13) 0.07666(10) 0.58977(5) 0.0129(3) Uani 1 1 d .
C1 C -0.0070(5) 0.5402(4) 0.69303(18) 0.0130(12) Uani 1 1 d .
C2 C -0.0949(5) 0.5053(4) 0.66607(18) 0.0147(12) Uani 1 1 d .
C3 C -0.1542(5) 0.4224(4) 0.67557(19) 0.0173(13) Uani 1 1 d .
H3 H -0.2178 0.4038 0.6580 0.021 Uiso 1 1 calc R
C4 C -0.1212(6) 0.3659(4) 0.71077(19) 0.0199(14) Uani 1 1 d .
H4 H -0.1614 0.3089 0.7174 0.024 Uiso 1 1 calc R
C5 C -0.0283(6) 0.3954(4) 0.7357(2) 0.0227(14) Uani 1 1 d .
H5 H -0.0014 0.3558 0.7586 0.027 Uiso 1 1 calc R
C6 C 0.0262(5) 0.4811(4) 0.72807(19) 0.0177(13) Uani 1 1 d .
H6 H 0.0871 0.5009 0.7467 0.021 Uiso 1 1 calc R
C7 C 0.1938(5) 0.6741(4) 0.69383(18) 0.0141(12) Uani 1 1 d .
C8 C 0.2545(5) 0.7297(4) 0.66431(19) 0.0150(12) Uani 1 1 d .
C9 C 0.3677(5) 0.7548(4) 0.67406(19) 0.0197(14) Uani 1 1 d .
H9 H 0.4076 0.7949 0.6548 0.024 Uiso 1 1 calc R
C10 C 0.4229(6) 0.7226(4) 0.7111(2) 0.0210(14) Uani 1 1 d .
H10 H 0.5007 0.7383 0.7167 0.025 Uiso 1 1 calc R
C11 C 0.3637(5) 0.6674(4) 0.73969(19) 0.0181(13) Uani 1 1 d .
H11 H 0.4011 0.6451 0.7652 0.022 Uiso 1 1 calc R
C12 C 0.2500(5) 0.6442(4) 0.73169(19) 0.0156(12) Uani 1 1 d .
H12 H 0.2099 0.6075 0.7522 0.019 Uiso 1 1 calc R
C13 C -0.2791(5) 0.5917(4) 0.61236(19) 0.0159(12) Uani 1 1 d .
H13 H -0.3173 0.5309 0.6030 0.019 Uiso 1 1 calc R
C14 C -0.3274(6) 0.6204(5) 0.6553(2) 0.0250(15) Uani 1 1 d .
H14A H -0.2900 0.6792 0.6655 0.038 Uiso 1 1 calc R
H14B H -0.3136 0.5690 0.6763 0.038 Uiso 1 1 calc R
H14C H -0.4097 0.6315 0.6520 0.038 Uiso 1 1 calc R
C15 C -0.3081(6) 0.6692(5) 0.5787(2) 0.0292(16) Uani 1 1 d .
H15A H -0.3912 0.6758 0.5757 0.044 Uiso 1 1 calc R
H15B H -0.2766 0.6508 0.5509 0.044 Uiso 1 1 calc R
H15C H -0.2749 0.7305 0.5879 0.044 Uiso 1 1 calc R
C16 C -0.1017(5) 0.4688(4) 0.57763(18) 0.0148(12) Uani 1 1 d .
H16 H -0.1451 0.4132 0.5892 0.018 Uiso 1 1 calc R
C17 C 0.0221(5) 0.4394(4) 0.5777(2) 0.0196(13) Uani 1 1 d .
H17A H 0.0305 0.3810 0.5607 0.029 Uiso 1 1 calc R
H17B H 0.0486 0.4274 0.6074 0.029 Uiso 1 1 calc R
H17C H 0.0678 0.4908 0.5653 0.029 Uiso 1 1 calc R
C18 C -0.1494(5) 0.4871(4) 0.53244(19) 0.0215(14) Uani 1 1 d .
H18A H -0.1135 0.5444 0.5206 0.032 Uiso 1 1 calc R
H18B H -0.2322 0.4968 0.5336 0.032 Uiso 1 1 calc R
H18C H -0.1333 0.4318 0.5141 0.032 Uiso 1 1 calc R
C19 C 0.1786(5) 0.9006(4) 0.61801(19) 0.0169(13) Uani 1 1 d .
H19 H 0.2593 0.9229 0.6218 0.020 Uiso 1 1 calc R
C20 C 0.1126(5) 0.9321(4) 0.6574(2) 0.0230(14) Uani 1 1 d .
H20A H 0.1184 1.0017 0.6607 0.034 Uiso 1 1 calc R
H20B H 0.1451 0.9008 0.6831 0.034 Uiso 1 1 calc R
H20C H 0.0322 0.9138 0.6537 0.034 Uiso 1 1 calc R
C21 C 0.1303(6) 0.9447(4) 0.5772(2) 0.0221(14) Uani 1 1 d .
H21A H 0.0512 0.9233 0.5727 0.033 Uiso 1 1 calc R
H21B H 0.1761 0.9246 0.5528 0.033 Uiso 1 1 calc R
H21C H 0.1321 1.0146 0.5797 0.033 Uiso 1 1 calc R
C22 C 0.2708(5) 0.7392(4) 0.56892(18) 0.0158(12) Uani 1 1 d .
H22 H 0.2223 0.7504 0.5425 0.019 Uiso 1 1 calc R
C23 C 0.3785(5) 0.7984(4) 0.5633(2) 0.0217(14) Uani 1 1 d .
H23A H 0.4356 0.7804 0.5853 0.033 Uiso 1 1 calc R
H23B H 0.3601 0.8666 0.5661 0.033 Uiso 1 1 calc R
H23C H 0.4091 0.7865 0.5347 0.033 Uiso 1 1 calc R
C24 C 0.3004(6) 0.6319(4) 0.5690(2) 0.0233(15) Uani 1 1 d .
H24A H 0.3409 0.6160 0.5427 0.035 Uiso 1 1 calc R
H24B H 0.2299 0.5942 0.5701 0.035 Uiso 1 1 calc R
H24C H 0.3492 0.6171 0.5941 0.035 Uiso 1 1 calc R
C25 C -0.0175(5) 0.7188(4) 0.54372(17) 0.0128(12) Uani 1 1 d .
H25A H 0.0078 0.7842 0.5376 0.019 Uiso 1 1 calc R
H25B H -0.0990 0.7126 0.5364 0.019 Uiso 1 1 calc R
H25C H 0.0262 0.6735 0.5265 0.019 Uiso 1 1 calc R
C26 C 0.3822(5) 0.1067(4) 0.67528(19) 0.0155(12) Uani 1 1 d .
C27 C 0.3417(5) 0.2014(4) 0.66723(19) 0.0157(12) Uani 1 1 d .
C28 C 0.2480(5) 0.2354(4) 0.6896(2) 0.0218(14) Uani 1 1 d .
H28 H 0.2167 0.2963 0.6827 0.026 Uiso 1 1 calc R
C29 C 0.1999(6) 0.1806(5) 0.7222(2) 0.0235(14) Uani 1 1 d .
H29 H 0.1371 0.2047 0.7377 0.028 Uiso 1 1 calc R
C30 C 0.2441(6) 0.0915(5) 0.7316(2) 0.0223(14) Uani 1 1 d .
H30 H 0.2138 0.0551 0.7544 0.027 Uiso 1 1 calc R
C31 C 0.3315(6) 0.0552(5) 0.7081(2) 0.0232(14) Uani 1 1 d .
H31 H 0.3586 -0.0074 0.7144 0.028 Uiso 1 1 calc R
C32 C 0.5951(5) -0.0084(4) 0.65856(18) 0.0128(12) Uani 1 1 d .
C33 C 0.6949(5) -0.0093(4) 0.63404(18) 0.0146(12) Uani 1 1 d .
C34 C 0.7859(5) -0.0701(4) 0.6453(2) 0.0183(13) Uani 1 1 d .
H34 H 0.8514 -0.0725 0.6279 0.022 Uiso 1 1 calc R
C35 C 0.7806(6) -0.1266(4) 0.6816(2) 0.0213(14) Uani 1 1 d .
H35 H 0.8417 -0.1689 0.6888 0.026 Uiso 1 1 calc R
C36 C 0.6868(6) -0.1217(4) 0.7076(2) 0.0212(14) Uani 1 1 d .
H36 H 0.6853 -0.1571 0.7337 0.025 Uiso 1 1 calc R
C37 C 0.5953(5) -0.0650(4) 0.6955(2) 0.0199(13) Uani 1 1 d .
H37 H 0.5299 -0.0644 0.7130 0.024 Uiso 1 1 calc R
C38 C 0.4598(5) 0.3832(4) 0.64993(19) 0.0170(13) Uani 1 1 d .
H38 H 0.5060 0.4170 0.6280 0.020 Uiso 1 1 calc R
C39 C 0.5423(6) 0.3575(5) 0.6875(2) 0.0231(15) Uani 1 1 d .
H39A H 0.5771 0.4162 0.6991 0.035 Uiso 1 1 calc R
H39B H 0.6023 0.3149 0.6771 0.035 Uiso 1 1 calc R
H39C H 0.5000 0.3252 0.7101 0.035 Uiso 1 1 calc R
C40 C 0.3686(6) 0.4539(4) 0.6644(2) 0.0252(15) Uani 1 1 d .
H40A H 0.3325 0.4294 0.6903 0.038 Uiso 1 1 calc R
H40B H 0.3107 0.4617 0.6415 0.038 Uiso 1 1 calc R
H40C H 0.4043 0.5160 0.6707 0.038 Uiso 1 1 calc R
C41 C 0.2910(5) 0.3015(4) 0.5886(2) 0.0200(13) Uani 1 1 d .
H41 H 0.2332 0.3371 0.6055 0.024 Uiso 1 1 calc R
C42 C 0.2341(6) 0.2097(5) 0.5709(2) 0.0334(18) Uani 1 1 d .
H42A H 0.1804 0.2263 0.5475 0.050 Uiso 1 1 calc R
H42B H 0.1929 0.1778 0.5940 0.050 Uiso 1 1 calc R
H42C H 0.2929 0.1665 0.5601 0.050 Uiso 1 1 calc R
C43 C 0.3282(6) 0.3659(5) 0.5517(2) 0.0290(16) Uani 1 1 d .
H43A H 0.3770 0.3294 0.5324 0.043 Uiso 1 1 calc R
H43B H 0.3709 0.4207 0.5633 0.043 Uiso 1 1 calc R
H43C H 0.2606 0.3888 0.5356 0.043 Uiso 1 1 calc R
C44 C 0.8522(5) 0.1210(4) 0.59544(19) 0.0157(12) Uani 1 1 d .
H44 H 0.9036 0.0639 0.5972 0.019 Uiso 1 1 calc R
C45 C 0.8669(6) 0.1768(5) 0.6375(2) 0.0259(15) Uani 1 1 d .
H45A H 0.9464 0.1980 0.6408 0.039 Uiso 1 1 calc R
H45B H 0.8475 0.1354 0.6617 0.039 Uiso 1 1 calc R
H45C H 0.8163 0.2326 0.6369 0.039 Uiso 1 1 calc R
C46 C 0.8886(6) 0.1812(5) 0.5567(2) 0.0312(16) Uani 1 1 d .
H46A H 0.8421 0.2395 0.5550 0.047 Uiso 1 1 calc R
H46B H 0.8776 0.1439 0.5303 0.047 Uiso 1 1 calc R
H46C H 0.9694 0.1986 0.5602 0.047 Uiso 1 1 calc R
C47 C 0.7024(5) 0.0058(4) 0.53895(19) 0.0179(13) Uani 1 1 d .
H47 H 0.6960 0.0521 0.5145 0.022 Uiso 1 1 calc R
C48 C 0.8088(5) -0.0556(4) 0.5320(2) 0.0237(15) Uani 1 1 d .
H48A H 0.8162 -0.1029 0.5552 0.036 Uiso 1 1 calc R
H48B H 0.8766 -0.0145 0.5321 0.036 Uiso 1 1 calc R
H48C H 0.8015 -0.0887 0.5043 0.036 Uiso 1 1 calc R
C49 C 0.5935(5) -0.0566(5) 0.5380(2) 0.0253(15) Uani 1 1 d .
H49A H 0.5856 -0.0881 0.5099 0.038 Uiso 1 1 calc R
H49B H 0.5266 -0.0161 0.5427 0.038 Uiso 1 1 calc R
H49C H 0.5993 -0.1052 0.5606 0.038 Uiso 1 1 calc R
C50 C 0.6269(5) 0.3003(4) 0.5646(2) 0.0184(13) Uani 1 1 d .
H50A H 0.5669 0.3475 0.5584 0.028 Uiso 1 1 calc R
H50B H 0.6589 0.2776 0.5376 0.028 Uiso 1 1 calc R
H50C H 0.6874 0.3299 0.5823 0.028 Uiso 1 1 calc R

loop_
_atom_site_aniso_label
_atom_site_aniso_U_11
_atom_site_aniso_U_22
_atom_site_aniso_U_33
_atom_site_aniso_U_23
_atom_site_aniso_U_13
_atom_site_aniso_U_12
Pt1 0.01149(11) 0.00904(10) 0.01101(10) 0.00063(8) -0.00048(8) -0.00145(8)
Pt2 0.01084(11) 0.00960(10) 0.01318(10) 0.00162(8) 0.00050(8) 0.00110(8)
P1 0.0121(8) 0.0105(7) 0.0113(7) -0.0005(5) 0.0000(6) -0.0011(5)
P2 0.0098(7) 0.0110(7) 0.0136(7) 0.0001(5) -0.0012(6) -0.0008(5)
P3 0.0120(8) 0.0125(7) 0.0145(7) -0.0007(6) -0.0002(6) -0.0042(6)
P4 0.0122(8) 0.0107(7) 0.0147(7) 0.0002(6) -0.0001(6) 0.0002(5)
P5 0.0136(8) 0.0081(7) 0.0145(7) -0.0011(5) -0.0021(6) 0.0002(5)
P6 0.0129(8) 0.0094(7) 0.0163(7) 0.0005(6) -0.0006(6) 0.0001(5)
C1 0.013(3) 0.008(3) 0.019(3) -0.001(2) 0.007(2) 0.000(2)
C2 0.018(3) 0.011(3) 0.015(3) 0.001(2) 0.000(2) 0.004(2)
C3 0.019(3) 0.016(3) 0.018(3) -0.005(2) 0.001(3) -0.001(2)
C4 0.027(4) 0.015(3) 0.017(3) 0.002(2) 0.003(3) -0.007(3)
C5 0.030(4) 0.018(3) 0.020(3) 0.003(3) -0.001(3) 0.000(3)
C6 0.014(3) 0.023(3) 0.016(3) 0.001(2) -0.002(2) -0.003(2)
C7 0.014(3) 0.014(3) 0.014(3) -0.006(2) -0.004(2) 0.001(2)
C8 0.015(3) 0.013(3) 0.017(3) -0.005(2) -0.005(2) 0.000(2)
C9 0.021(3) 0.023(3) 0.015(3) -0.003(2) 0.002(3) -0.009(3)
C10 0.018(3) 0.022(3) 0.022(3) -0.010(3) -0.007(3) 0.004(3)
C11 0.020(3) 0.014(3) 0.020(3) -0.004(2) -0.007(3) 0.001(2)
C12 0.017(3) 0.013(3) 0.016(3) -0.002(2) -0.005(2) 0.001(2)
C13 0.011(3) 0.018(3) 0.019(3) 0.000(2) 0.001(2) 0.001(2)
C14 0.024(4) 0.022(3) 0.029(4) 0.003(3) -0.002(3) 0.004(3)
C15 0.016(4) 0.035(4) 0.037(4) 0.014(3) 0.003(3) 0.008(3)
C16 0.018(3) 0.010(3) 0.017(3) -0.001(2) -0.003(2) -0.001(2)
C17 0.015(3) 0.015(3) 0.029(3) -0.004(3) -0.001(3) -0.001(2)
C18 0.022(4) 0.022(3) 0.020(3) -0.003(3) -0.006(3) -0.006(3)
C19 0.018(3) 0.007(3) 0.026(3) -0.002(2) 0.000(3) 0.001(2)
C20 0.020(3) 0.015(3) 0.034(4) -0.008(3) -0.001(3) -0.005(2)
C21 0.032(4) 0.009(3) 0.026(3) 0.004(2) 0.018(3) -0.002(3)
C22 0.021(3) 0.015(3) 0.011(3) 0.001(2) 0.003(2) -0.004(2)
C23 0.023(4) 0.017(3) 0.025(3) -0.006(3) 0.008(3) -0.001(2)
C24 0.029(4) 0.016(3) 0.024(3) -0.001(3) -0.001(3) 0.000(3)
C25 0.012(3) 0.008(3) 0.018(3) -0.003(2) -0.004(2) -0.001(2)
C26 0.010(3) 0.020(3) 0.017(3) -0.008(2) 0.001(2) 0.001(2)
C27 0.010(3) 0.012(3) 0.024(3) -0.003(2) -0.002(2) -0.002(2)
C28 0.022(4) 0.010(3) 0.034(4) -0.010(3) 0.001(3) 0.006(2)
C29 0.021(3) 0.026(4) 0.023(3) -0.008(3) 0.008(3) -0.008(3)
C30 0.025(4) 0.023(3) 0.020(3) 0.004(3) 0.005(3) -0.004(3)
C31 0.028(4) 0.021(3) 0.020(3) 0.005(3) -0.005(3) 0.000(3)
C32 0.009(3) 0.011(3) 0.018(3) 0.002(2) -0.003(2) -0.004(2)
C33 0.022(3) 0.013(3) 0.009(3) 0.000(2) -0.003(2) 0.000(2)
C34 0.014(3) 0.020(3) 0.022(3) 0.002(2) 0.000(3) 0.005(2)
C35 0.026(4) 0.011(3) 0.025(3) 0.003(2) -0.009(3) 0.006(2)
C36 0.031(4) 0.014(3) 0.019(3) 0.006(2) -0.007(3) 0.001(3)
C37 0.017(3) 0.014(3) 0.028(3) 0.000(3) 0.002(3) -0.006(2)
C38 0.022(3) 0.012(3) 0.017(3) 0.002(2) 0.000(3) -0.006(2)
C39 0.021(4) 0.025(3) 0.022(3) 0.000(3) -0.009(3) -0.005(3)
C40 0.032(4) 0.015(3) 0.029(4) -0.007(3) -0.002(3) 0.002(3)
C41 0.019(3) 0.017(3) 0.024(3) -0.007(2) -0.002(3) 0.005(2)
C42 0.026(4) 0.036(4) 0.037(4) -0.017(3) -0.012(3) 0.006(3)
C43 0.029(4) 0.037(4) 0.021(3) 0.007(3) -0.005(3) 0.010(3)
C44 0.009(3) 0.014(3) 0.024(3) -0.004(2) 0.003(2) -0.001(2)
C45 0.021(4) 0.029(4) 0.028(3) -0.009(3) -0.005(3) -0.001(3)
C46 0.021(4) 0.025(4) 0.047(4) -0.001(3) 0.005(3) -0.004(3)
C47 0.024(4) 0.018(3) 0.012(3) -0.002(2) -0.003(3) 0.002(2)
C48 0.024(4) 0.020(3) 0.027(3) -0.005(3) -0.004(3) 0.007(3)
C49 0.023(4) 0.021(3) 0.031(4) -0.006(3) -0.008(3) -0.002(3)
C50 0.019(3) 0.008(3) 0.029(3) 0.002(2) 0.001(3) -0.001(2)

loop_
_atom_type_symbol
_atom_type_description
_atom_type_scat_dispersion_real
_atom_type_scat_dispersion_imag
_atom_type_scat_source
C C 0.0033 0.0016 'International Tables Vol C Tables 4.2.6.8 and 6.1.1.4'
H H 0.0000 0.0000 'International Tables Vol C Tables 4.2.6.8 and 6.1.1.4'
P P 0.1023 0.0942 'International Tables Vol C Tables 4.2.6.8 and 6.1.1.4'
Pt Pt -1.7033 8.3905 'International Tables Vol C Tables 4.2.6.8 and 6.1.1.4'

loop_
_geom_angle_atom_site_label_1
_geom_angle_atom_site_label_2
_geom_angle_atom_site_label_3
_geom_angle
C25 Pt1 P3 93.84(15)
C25 Pt1 P2 96.41(15)
P3 Pt1 P2 161.66(5)
C25 Pt1 P1 177.05(15)
P3 Pt1 P1 85.16(5)
P2 Pt1 P1 85.30(5)
C50 Pt2 P5 93.58(17)
C50 Pt2 P6 97.43(17)
P5 Pt2 P6 165.23(5)
C50 Pt2 P4 177.99(17)
P5 Pt2 P4 85.42(5)
P6 Pt2 P4 83.87(5)
C1 P1 C7 109.7(3)
C1 P1 Pt1 104.82(19)
C7 P1 Pt1 105.67(19)
C2 P2 C13 106.4(3)
C2 P2 C16 98.5(3)
C13 P2 C16 104.0(3)
C2 P2 Pt1 107.1(2)
C13 P2 Pt1 123.5(2)
C16 P2 Pt1 114.3(2)
C8 P3 C22 108.3(3)
C8 P3 C19 104.8(3)
C22 P3 C19 105.2(3)
C8 P3 Pt1 107.5(2)
C22 P3 Pt1 111.58(19)
C19 P3 Pt1 119.0(2)
C32 P4 C26 110.8(3)
C32 P4 Pt2 103.65(19)
C26 P4 Pt2 106.3(2)
C41 P5 C27 103.5(3)
C41 P5 C38 106.1(3)
C27 P5 C38 106.3(3)
C41 P5 Pt2 118.6(2)
C27 P5 Pt2 108.81(19)
C38 P5 Pt2 112.5(2)
C33 P6 C44 102.6(3)
C33 P6 C47 106.9(3)
C44 P6 C47 104.6(3)
C33 P6 Pt2 105.7(2)
C44 P6 Pt2 119.15(19)
C47 P6 Pt2 116.6(2)
C2 C1 C6 116.4(5)
C2 C1 P1 116.6(4)
C6 C1 P1 126.4(4)
C3 C2 C1 121.8(5)
C3 C2 P2 120.7(4)
C1 C2 P2 117.3(4)
C2 C3 C4 120.6(6)
C2 C3 H3 119.7
C4 C3 H3 119.7
C5 C4 C3 118.1(6)
C5 C4 H4 120.9
C3 C4 H4 120.9
C4 C5 C6 121.4(6)
C4 C5 H5 119.3
C6 C5 H5 119.3
C5 C6 C1 121.3(6)
C5 C6 H6 119.4
C1 C6 H6 119.4
C12 C7 C8 118.6(5)
C12 C7 P1 124.1(5)
C8 C7 P1 116.4(4)
C9 C8 C7 119.1(5)
C9 C8 P3 122.8(5)
C7 C8 P3 118.1(4)
C10 C9 C8 121.5(6)
C10 C9 H9 119.3
C8 C9 H9 119.3
C9 C10 C11 119.2(6)
C9 C10 H10 120.4
C11 C10 H10 120.4
C10 C11 C12 120.7(6)
C10 C11 H11 119.7
C12 C11 H11 119.7
C11 C12 C7 120.8(6)
C11 C12 H12 119.6
C7 C12 H12 119.6
C14 C13 C15 109.5(5)
C14 C13 P2 112.7(4)
C15 C13 P2 110.7(4)
C14 C13 H13 107.9
C15 C13 H13 107.9
P2 C13 H13 107.9
C13 C14 H14A 109.5
C13 C14 H14B 109.5
H14A C14 H14B 109.5
C13 C14 H14C 109.5
H14A C14 H14C 109.5
H14B C14 H14C 109.5
C13 C15 H15A 109.5
C13 C15 H15B 109.5
H15A C15 H15B 109.5
C13 C15 H15C 109.5
H15A C15 H15C 109.5
H15B C15 H15C 109.5
C17 C16 C18 112.4(5)
C17 C16 P2 110.5(4)
C18 C16 P2 113.9(4)
C17 C16 H16 106.5
C18 C16 H16 106.5
P2 C16 H16 106.5
C16 C17 H17A 109.5
C16 C17 H17B 109.5
H17A C17 H17B 109.5
C16 C17 H17C 109.5
H17A C17 H17C 109.5
H17B C17 H17C 109.5
C16 C18 H18A 109.5
C16 C18 H18B 109.5
H18A C18 H18B 109.5
C16 C18 H18C 109.5
H18A C18 H18C 109.5
H18B C18 H18C 109.5
C21 C19 C20 111.8(5)
C21 C19 P3 111.6(4)
C20 C19 P3 109.4(4)
C21 C19 H19 108.0
C20 C19 H19 108.0
P3 C19 H19 108.0
C19 C20 H20A 109.5
C19 C20 H20B 109.5
H20A C20 H20B 109.5
C19 C20 H20C 109.5
H20A C20 H20C 109.5
H20B C20 H20C 109.5
C19 C21 H21A 109.5
C19 C21 H21B 109.5
H21A C21 H21B 109.5
C19 C21 H21C 109.5
H21A C21 H21C 109.5
H21B C21 H21C 109.5
C23 C22 C24 110.0(5)
C23 C22 P3 117.7(4)
C24 C22 P3 110.2(4)
C23 C22 H22 106.1
C24 C22 H22 106.1
P3 C22 H22 106.1
C22 C23 H23A 109.5
C22 C23 H23B 109.5
H23A C23 H23B 109.5
C22 C23 H23C 109.5
H23A C23 H23C 109.5
H23B C23 H23C 109.5
C22 C24 H24A 109.5
C22 C24 H24B 109.5
H24A C24 H24B 109.5
C22 C24 H24C 109.5
H24A C24 H24C 109.5
H24B C24 H24C 109.5
Pt1 C25 H25A 109.5
Pt1 C25 H25B 109.5
H25A C25 H25B 109.5
Pt1 C25 H25C 109.5
H25A C25 H25C 109.5
H25B C25 H25C 109.5
C31 C26 C27 117.5(6)
C31 C26 P4 124.8(5)
C27 C26 P4 116.2(5)
C28 C27 C26 119.3(6)
C28 C27 P5 123.1(5)
C26 C27 P5 117.4(5)
C29 C28 C27 120.6(6)
C29 C28 H28 119.7
C27 C28 H28 119.7
C30 C29 C28 119.5(6)
C30 C29 H29 120.2
C28 C29 H29 120.2
C31 C30 C29 120.2(6)
C31 C30 H30 119.9
C29 C30 H30 119.9
C30 C31 C26 122.5(6)
C30 C31 H31 118.8
C26 C31 H31 118.8
C37 C32 C33 117.0(5)
C37 C32 P4 127.2(5)
C33 C32 P4 115.2(4)
C34 C33 C32 120.3(5)
C34 C33 P6 121.9(5)
C32 C33 P6 117.7(4)
C35 C34 C33 120.3(6)
C35 C34 H34 119.9
C33 C34 H34 119.9
C36 C35 C34 120.1(6)
C36 C35 H35 119.9
C34 C35 H35 119.9
C35 C36 C37 119.5(6)
C35 C36 H36 120.3
C37 C36 H36 120.3
C36 C37 C32 122.6(6)
C36 C37 H37 118.7
C32 C37 H37 118.7
C40 C38 C39 110.9(5)
C40 C38 P5 117.5(4)
C39 C38 P5 107.8(4)
C40 C38 H38 106.7
C39 C38 H38 106.7
P5 C38 H38 106.7
C38 C39 H39A 109.5
C38 C39 H39B 109.5
H39A C39 H39B 109.5
C38 C39 H39C 109.5
H39A C39 H39C 109.5
H39B C39 H39C 109.5
C38 C40 H40A 109.5
C38 C40 H40B 109.5
H40A C40 H40B 109.5
C38 C40 H40C 109.5
H40A C40 H40C 109.5
H40B C40 H40C 109.5
C43 C41 C42 110.5(6)
C43 C41 P5 112.4(5)
C42 C41 P5 109.5(4)
C43 C41 H41 108.1
C42 C41 H41 108.1
P5 C41 H41 108.1
C41 C42 H42A 109.5
C41 C42 H42B 109.5
H42A C42 H42B 109.5
C41 C42 H42C 109.5
H42A C42 H42C 109.5
H42B C42 H42C 109.5
C41 C43 H43A 109.5
C41 C43 H43B 109.5
H43A C43 H43B 109.5
C41 C43 H43C 109.5
H43A C43 H43C 109.5
H43B C43 H43C 109.5
C45 C44 C46 111.3(5)
C45 C44 P6 109.9(4)
C46 C44 P6 112.7(4)
C45 C44 H44 107.6
C46 C44 H44 107.6
P6 C44 H44 107.6
C44 C45 H45A 109.5
C44 C45 H45B 109.5
H45A C45 H45B 109.5
C44 C45 H45C 109.5
H45A C45 H45C 109.5
H45B C45 H45C 109.5
C44 C46 H46A 109.5
C44 C46 H46B 109.5
H46A C46 H46B 109.5
C44 C46 H46C 109.5
H46A C46 H46C 109.5
H46B C46 H46C 109.5
C48 C47 C49 110.8(5)
C48 C47 P6 115.0(4)
C49 C47 P6 108.0(4)
C48 C47 H47 107.6
C49 C47 H47 107.6
P6 C47 H47 107.6
C47 C48 H48A 109.5
C47 C48 H48B 109.5
H48A C48 H48B 109.5
C47 C48 H48C 109.5
H48A C48 H48C 109.5
H48B C48 H48C 109.5
C47 C49 H49A 109.5
C47 C49 H49B 109.5
H49A C49 H49B 109.5
C47 C49 H49C 109.5
H49A C49 H49C 109.5
H49B C49 H49C 109.5
Pt2 C50 H50A 109.5
Pt2 C50 H50B 109.5
H50A C50 H50B 109.5
Pt2 C50 H50C 109.5
H50A C50 H50C 109.5
H50B C50 H50C 109.5

loop_
_geom_bond_atom_site_label_1
_geom_bond_atom_site_label_2
_geom_bond_distance
Pt1 C25 2.157(5)
Pt1 P3 2.2780(15)
Pt1 P2 2.2820(15)
Pt1 P1 2.3091(14)
Pt2 C50 2.147(6)
Pt2 P5 2.2677(16)
Pt2 P6 2.2947(15)
Pt2 P4 2.3091(15)
P1 C1 1.829(6)
P1 C7 1.844(6)
P2 C2 1.840(6)
P2 C13 1.851(6)
P2 C16 1.855(6)
P3 C8 1.830(6)
P3 C22 1.850(6)
P3 C19 1.853(6)
P4 C32 1.831(6)
P4 C26 1.840(6)
P5 C41 1.829(6)
P5 C27 1.824(6)
P5 C38 1.857(6)
P6 C33 1.832(6)
P6 C44 1.845(6)
P6 C47 1.865(6)
C1 C2 1.401(8)
C1 C6 1.415(8)
C2 C3 1.385(8)
C3 C4 1.397(8)
C3 H3 0.9500
C4 C5 1.386(8)
C4 H4 0.9500
C5 C6 1.379(8)
C5 H5 0.9500
C6 H6 0.9500
C7 C12 1.400(7)
C7 C8 1.408(8)
C8 C9 1.398(8)
C9 C10 1.383(8)
C9 H9 0.9500
C10 C11 1.376(9)
C10 H10 0.9500
C11 C12 1.387(8)
C11 H11 0.9500
C12 H12 0.9500
C13 C14 1.517(9)
C13 C15 1.540(8)
C13 H13 1.0000
C14 H14A 0.9800
C14 H14B 0.9800
C14 H14C 0.9800
C15 H15A 0.9800
C15 H15B 0.9800
C15 H15C 0.9800
C16 C17 1.507(8)
C16 C18 1.523(8)
C16 H16 1.0000
C17 H17A 0.9800
C17 H17B 0.9800
C17 H17C 0.9800
C18 H18A 0.9800
C18 H18B 0.9800
C18 H18C 0.9800
C19 C21 1.509(8)
C19 C20 1.528(8)
C19 H19 1.0000
C20 H20A 0.9800
C20 H20B 0.9800
C20 H20C 0.9800
C21 H21A 0.9800
C21 H21B 0.9800
C21 H21C 0.9800
C22 C23 1.522(8)
C22 C24 1.538(8)
C22 H22 1.0000
C23 H23A 0.9800
C23 H23B 0.9800
C23 H23C 0.9800
C24 H24A 0.9800
C24 H24B 0.9800
C24 H24C 0.9800
C25 H25A 0.9800
C25 H25B 0.9800
C25 H25C 0.9800
C26 C31 1.392(9)
C26 C27 1.425(8)
C27 C28 1.396(8)
C28 C29 1.397(9)
C28 H28 0.9500
C29 C30 1.377(9)
C29 H29 0.9500
C30 C31 1.367(9)
C30 H30 0.9500
C31 H31 0.9500
C32 C37 1.396(8)
C32 C33 1.410(8)
C33 C34 1.401(8)
C34 C35 1.380(8)
C34 H34 0.9500
C35 C36 1.380(9)
C35 H35 0.9500
C36 C37 1.378(8)
C36 H36 0.9500
C37 H37 0.9500
C38 C40 1.530(9)
C38 C39 1.542(8)
C38 H38 1.0000
C39 H39A 0.9800
C39 H39B 0.9800
C39 H39C 0.9800
C40 H40A 0.9800
C40 H40B 0.9800
C40 H40C 0.9800
C41 C43 1.530(9)
C41 C42 1.540(8)
C41 H41 1.0000
C42 H42A 0.9800
C42 H42B 0.9800
C42 H42C 0.9800
C43 H43A 0.9800
C43 H43B 0.9800
C43 H43C 0.9800
C44 C45 1.529(8)
C44 C46 1.538(9)
C44 H44 1.0000
C45 H45A 0.9800
C45 H45B 0.9800
C45 H45C 0.9800
C46 H46A 0.9800
C46 H46B 0.9800
C46 H46C 0.9800
C47 C48 1.532(8)
C47 C49 1.543(8)
C47 H47 1.0000
C48 H48A 0.9800
C48 H48B 0.9800
C48 H48C 0.9800
C49 H49A 0.9800
C49 H49B 0.9800
C49 H49C 0.9800
C50 H50A 0.9800
C50 H50B 0.9800
C50 H50C 0.9800

loop_
_geom_torsion_atom_site_label_1
_geom_torsion_atom_site_label_2
_geom_torsion_atom_site_label_3
_geom_torsion_atom_site_label_4
_geom_torsion
P3 Pt1 P1 C1 -139.4(2)
P2 Pt1 P1 C1 24.9(2)
P3 Pt1 P1 C7 -23.52(19)
P2 Pt1 P1 C7 140.80(19)
C25 Pt1 P2 C2 165.1(2)
P3 Pt1 P2 C2 41.5(3)
P1 Pt1 P2 C2 -17.3(2)
C25 Pt1 P2 C13 -70.9(3)
P3 Pt1 P2 C13 165.5(3)
P1 Pt1 P2 C13 106.6(2)
C25 Pt1 P2 C16 57.2(2)
P3 Pt1 P2 C16 -66.4(3)
P1 Pt1 P2 C16 -125.2(2)
C25 Pt1 P3 C8 -163.4(2)
P2 Pt1 P3 C8 -39.5(3)
P1 Pt1 P3 C8 19.4(2)
C25 Pt1 P3 C22 -44.8(3)
P2 Pt1 P3 C22 79.1(3)
P1 Pt1 P3 C22 137.9(2)
C25 Pt1 P3 C19 78.0(3)
P2 Pt1 P3 C19 -158.1(3)
P1 Pt1 P3 C19 -99.3(2)
P5 Pt2 P4 C32 -137.5(2)
P6 Pt2 P4 C32 32.3(2)
P5 Pt2 P4 C26 -20.61(19)
P6 Pt2 P4 C26 149.2(2)
C50 Pt2 P5 C41 75.2(3)
P6 Pt2 P5 C41 -146.6(3)
P4 Pt2 P5 C41 -103.0(2)
C50 Pt2 P5 C27 -167.0(2)
P6 Pt2 P5 C27 -28.9(3)
P4 Pt2 P5 C27 14.73(19)
C50 Pt2 P5 C38 -49.5(3)
P6 Pt2 P5 C38 88.7(3)
P4 Pt2 P5 C38 132.3(2)
C50 Pt2 P6 C33 156.0(3)
P5 Pt2 P6 C33 18.2(3)
P4 Pt2 P6 C33 -25.55(19)
C50 Pt2 P6 C44 41.4(3)
P5 Pt2 P6 C44 -96.4(3)
P4 Pt2 P6 C44 -140.2(2)
C50 Pt2 P6 C47 -85.5(3)
P5 Pt2 P6 C47 136.6(3)
P4 Pt2 P6 C47 92.9(2)
C7 P1 C1 C2 -144.5(5)
Pt1 P1 C1 C2 -31.4(5)
C7 P1 C1 C6 45.0(6)
Pt1 P1 C1 C6 158.1(5)
C6 C1 C2 C3 6.4(9)
P1 C1 C2 C3 -165.1(5)
C6 C1 C2 P2 -169.7(4)
P1 C1 C2 P2 18.8(6)
C13 P2 C2 C3 53.3(6)
C16 P2 C2 C3 -54.0(5)
Pt1 P2 C2 C3 -172.8(4)
C13 P2 C2 C1 -130.5(5)
C16 P2 C2 C1 122.1(5)
Pt1 P2 C2 C1 3.4(5)
C1 C2 C3 C4 -5.6(9)
P2 C2 C3 C4 170.4(5)
C2 C3 C4 C5 0.2(9)
C3 C4 C5 C6 4.2(10)
C4 C5 C6 C1 -3.2(10)
C2 C1 C6 C5 -2.0(9)
P1 C1 C6 C5 168.5(5)
C1 P1 C7 C12 -53.2(5)
Pt1 P1 C7 C12 -165.7(4)
C1 P1 C7 C8 137.7(4)
Pt1 P1 C7 C8 25.2(5)
C12 C7 C8 C9 -1.3(8)
P1 C7 C8 C9 168.4(4)
C12 C7 C8 P3 180.0(4)
P1 C7 C8 P3 -10.3(6)
C22 P3 C8 C9 50.7(6)
C19 P3 C8 C9 -61.2(6)
Pt1 P3 C8 C9 171.3(5)
C22 P3 C8 C7 -130.7(5)
C19 P3 C8 C7 117.5(5)
Pt1 P3 C8 C7 -10.0(5)
C7 C8 C9 C10 3.1(9)
P3 C8 C9 C10 -178.3(5)
C8 C9 C10 C11 -2.4(9)
C9 C10 C11 C12 0.0(9)
C10 C11 C12 C7 1.7(9)
C8 C7 C12 C11 -1.0(8)
P1 C7 C12 C11 -169.9(4)
C2 P2 C13 C14 40.6(5)
C16 P2 C13 C14 143.9(4)
Pt1 P2 C13 C14 -83.7(5)
C2 P2 C13 C15 163.5(4)
C16 P2 C13 C15 -93.1(5)
Pt1 P2 C13 C15 39.3(5)
C2 P2 C16 C17 -68.4(5)
C13 P2 C16 C17 -177.7(4)
Pt1 P2 C16 C17 44.8(5)
C2 P2 C16 C18 164.0(5)
C13 P2 C16 C18 54.7(5)
Pt1 P2 C16 C18 -82.8(5)
C8 P3 C19 C21 174.1(4)
C22 P3 C19 C21 60.1(5)
Pt1 P3 C19 C21 -65.8(5)
C8 P3 C19 C20 -61.7(5)
C22 P3 C19 C20 -175.7(4)
Pt1 P3 C19 C20 58.4(5)
C8 P3 C22 C23 -71.3(5)
C19 P3 C22 C23 40.3(5)
Pt1 P3 C22 C23 170.7(4)
C8 P3 C22 C24 56.0(5)
C19 P3 C22 C24 167.6(4)
Pt1 P3 C22 C24 -62.1(4)
C32 P4 C26 C31 -57.2(6)
Pt2 P4 C26 C31 -169.2(5)
C32 P4 C26 C27 137.2(4)
Pt2 P4 C26 C27 25.2(5)
C31 C26 C27 C28 -5.3(8)
P4 C26 C27 C28 161.4(5)
C31 C26 C27 P5 178.9(4)
P4 C26 C27 P5 -14.4(6)
C41 P5 C27 C28 -52.3(5)
C38 P5 C27 C28 59.3(5)
Pt2 P5 C27 C28 -179.3(4)
C41 P5 C27 C26 123.3(5)
C38 P5 C27 C26 -125.1(5)
Pt2 P5 C27 C26 -3.7(5)
C26 C27 C28 C29 5.2(9)
P5 C27 C28 C29 -179.2(5)
C27 C28 C29 C30 -1.2(9)
C28 C29 C30 C31 -2.6(10)
C29 C30 C31 C26 2.5(10)
C27 C26 C31 C30 1.5(9)
P4 C26 C31 C30 -163.9(5)
C26 P4 C32 C37 39.4(6)
Pt2 P4 C32 C37 153.1(5)
C26 P4 C32 C33 -149.7(4)
Pt2 P4 C32 C33 -36.0(4)
C37 C32 C33 C34 4.4(8)
P4 C32 C33 C34 -167.5(5)
C37 C32 C33 P6 -171.7(4)
P4 C32 C33 P6 16.4(6)
C44 P6 C33 C34 -39.0(5)
C47 P6 C33 C34 70.7(5)
Pt2 P6 C33 C34 -164.6(4)
C44 P6 C33 C32 137.0(4)
C47 P6 C33 C32 -113.3(4)
Pt2 P6 C33 C32 11.4(5)
C32 C33 C34 C35 -2.9(9)
P6 C33 C34 C35 173.0(5)
C33 C34 C35 C36 -1.6(9)
C34 C35 C36 C37 4.4(9)
C35 C36 C37 C32 -2.8(9)
C33 C32 C37 C36 -1.6(9)
P4 C32 C37 C36 169.2(5)
C41 P5 C38 C40 42.2(5)
C27 P5 C38 C40 -67.5(5)
Pt2 P5 C38 C40 173.5(4)
C41 P5 C38 C39 168.3(4)
C27 P5 C38 C39 58.6(5)
Pt2 P5 C38 C39 -60.4(5)
C27 P5 C41 C43 176.0(4)
C38 P5 C41 C43 64.3(5)
Pt2 P5 C41 C43 -63.5(5)
C27 P5 C41 C42 -60.8(5)
C38 P5 C41 C42 -172.5(5)
Pt2 P5 C41 C42 59.7(5)
C33 P6 C44 C45 -65.8(5)
C47 P6 C44 C45 -177.2(4)
Pt2 P6 C44 C45 50.4(5)
C33 P6 C44 C46 169.5(4)
C47 P6 C44 C46 58.0(5)
Pt2 P6 C44 C46 -74.3(5)
C33 P6 C47 C48 -68.2(5)
C44 P6 C47 C48 40.2(5)
Pt2 P6 C47 C48 174.0(4)
C33 P6 C47 C49 56.1(5)
C44 P6 C47 C49 164.5(4)
Pt2 P6 C47 C49 -61.7(4)
